data_7233989
loop_
_publ_author_name
'Sivappa, Rasapalli'
'Sammeta, Vamshikrishna Reddy'
'Huang, Yanchang'
'Golen, James A.'
'Savinov, Sergey N.'

_publ_section_title
;
 Facile synthesis of 3-substituted imidazo[1,2-a]pyridines through
 formimidamide chemistry
;
_journal_issue 51
_journal_name_full 'RSC Advances'
_journal_page_first 29659
_journal_paper_doi 10.1039/C9RA05841A
_journal_volume 9
_journal_year 2019
_chemical_formula_sum 'C13 H9 Br N2'
_chemical_formula_weight 273.13
_space_group_crystal_system orthorhombic
_space_group_IT_number 33
_space_group_name_Hall 'P 2c -2n'
_space_group_name_H-M_alt 'P n a 21'
_symmetry_space_group_name_Hall 'P 2c -2n'
_symmetry_space_group_name_H-M 'P n a 21'
_atom_sites_solution_hydrogens geom
_audit_creation_method SHELXL-2014/6
_audit_update_record
;
2019-05-31 deposited with the CCDC.    2019-09-03 downloaded from the CCDC.
;
_cell_angle_alpha 90
_cell_angle_beta 90
_cell_angle_gamma 90
_cell_formula_units_Z 4
_cell_length_a 22.620(5)
_cell_length_b 3.9660(8)
_cell_length_c 12.201(3)
_cell_measurement_reflns_used 6616
_cell_measurement_temperature 296(2)
_cell_measurement_theta_max 25.25
_cell_measurement_theta_min 3.34
_cell_volume 1094.6(4)
_computing_cell_refinement 'Bruker SAINT'
_computing_data_collection 'Bruker APEX3'
_computing_data_reduction 'Bruker SAINT'
_computing_molecular_graphics 'Bruker SHELXTL'
_computing_publication_material 'Bruker SHELXTL'
_computing_structure_refinement 'SHELXL-2014/6 (Sheldrick, 2014)'
_computing_structure_solution 'SHELXS-97 (Sheldrick 2008)'
_diffrn_ambient_temperature 296(2)
_diffrn_measured_fraction_theta_full 0.998
_diffrn_measured_fraction_theta_max 0.997
_diffrn_measurement_device_type 'Bruker APEX-III Cmos'
_diffrn_measurement_method '\f and \w scans'
_diffrn_radiation_type MoK\a
_diffrn_radiation_wavelength 0.71073
_diffrn_reflns_av_R_equivalents 0.0362
_diffrn_reflns_av_unetI/netI 0.0240
_diffrn_reflns_Laue_measured_fraction_full 0.998
_diffrn_reflns_Laue_measured_fraction_max 0.997
_diffrn_reflns_limit_h_max 27
_diffrn_reflns_limit_h_min -27
_diffrn_reflns_limit_k_max 4
_diffrn_reflns_limit_k_min -4
_diffrn_reflns_limit_l_max 14
_diffrn_reflns_limit_l_min -14
_diffrn_reflns_number 16352
_diffrn_reflns_point_group_measured_fraction_full 0.998
_diffrn_reflns_point_group_measured_fraction_max 0.998
_diffrn_reflns_theta_full 25.242
_diffrn_reflns_theta_max 25.303
_diffrn_reflns_theta_min 3.339
_exptl_absorpt_coefficient_mu 3.725
_exptl_absorpt_correction_T_max 0.562
_exptl_absorpt_correction_T_min 0.458
_exptl_absorpt_correction_type multi-scan
_exptl_absorpt_process_details sadabs
_exptl_crystal_colour colourless
_exptl_crystal_density_diffrn 1.657
_exptl_crystal_description BLOCK
_exptl_crystal_F_000 544
_exptl_crystal_size_max 0.300
_exptl_crystal_size_mid 0.120
_exptl_crystal_size_min 0.100
_refine_diff_density_max 0.338
_refine_diff_density_min -0.433
_refine_diff_density_rms 0.040
_refine_ls_abs_structure_details
; 
 Refined as an inversion twin. 
;
_refine_ls_abs_structure_Flack 0.187(16)
_refine_ls_extinction_coef 0.0190(18)
_refine_ls_extinction_expression Fc^*^=kFc[1+0.001xFc^2^\l^3^/sin(2\q)]^-1/4^
_refine_ls_extinction_method SHELXL
_refine_ls_goodness_of_fit_ref 0.957
_refine_ls_hydrogen_treatment constr
_refine_ls_matrix_type full
_refine_ls_number_parameters 147
_refine_ls_number_reflns 1992
_refine_ls_number_restraints 1
_refine_ls_restrained_S_all 0.957
_refine_ls_R_factor_all 0.0338
_refine_ls_R_factor_gt 0.0266
_refine_ls_shift/su_max 0.000
_refine_ls_shift/su_mean 0.000
_refine_ls_structure_factor_coef Fsqd
_refine_ls_weighting_details 'w=1/[\s^2^(Fo^2^)+(0.0411P)^2^+0.4132P] where P=(Fo^2^+2Fc^2^)/3'
_refine_ls_weighting_scheme calc
_refine_ls_wR_factor_gt 0.0656
_refine_ls_wR_factor_ref 0.0693
_reflns_Friedel_coverage 0.905
_reflns_Friedel_fraction_full 0.999
_reflns_Friedel_fraction_max 0.998
_reflns_number_gt 1780
_reflns_number_total 1992
_reflns_threshold_expression 'I > 2\s(I)'
_cod_data_source_file c9ra05841a2.cif
_cod_data_source_block UMD1745H_B
_cod_database_code 7233989
_shelx_space_group_comment
; 
The symmetry employed for this shelxl refinement is uniquely defined 
by the following loop, which should always be used as a source of 
symmetry information in preference to the above space-group names. 
They are only intended as comments. 
;
_shelx_estimated_absorpt_t_min 0.401
_shelx_estimated_absorpt_t_max 0.707
_shelxl_version_number 2014/6

loop_
_space_group_symop_operation_xyz
'x, y, z'
'-x, -y, z+1/2'
'x+1/2, -y+1/2, z'
'-x+1/2, y+1/2, z+1/2'

loop_
_atom_site_label
_atom_site_type_symbol
_atom_site_fract_x
_atom_site_fract_y
_atom_site_fract_z
_atom_site_U_iso_or_equiv
_atom_site_adp_type
_atom_site_occupancy
_atom_site_site_symmetry_order
_atom_site_calc_flag
_atom_site_refinement_flags_posn
_atom_site_refinement_flags_adp
Br1 Br 0.22021(2) 0.47247(12) 0.30329(8) 0.0689(2) Uani 1 1 d . .
N1 N 0.50110(15) 0.6917(8) 0.5341(2) 0.0343(7) Uani 1 1 d . .
N2 N 0.5094(2) 0.9341(10) 0.6994(3) 0.0518(10) Uani 1 1 d . .
C1 C 0.5222(2) 0.5283(10) 0.4420(4) 0.0427(10) Uani 1 1 d . .
H1A H 0.4965 0.4620 0.3867 0.051 Uiso 1 1 calc R U
C2 C 0.5801(2) 0.4670(12) 0.4336(4) 0.0531(12) Uani 1 1 d . .
H2A H 0.5945 0.3568 0.3718 0.064 Uiso 1 1 calc R U
C3 C 0.6199(2) 0.5656(12) 0.5164(5) 0.0553(12) Uani 1 1 d . .
H3A H 0.6601 0.5230 0.5087 0.066 Uiso 1 1 calc R U
C4 C 0.5995(2) 0.7218(13) 0.6066(4) 0.0501(11) Uani 1 1 d . .
H4A H 0.6257 0.7863 0.6614 0.060 Uiso 1 1 calc R U
C5 C 0.53913(19) 0.7878(10) 0.6185(3) 0.0407(10) Uani 1 1 d . .
C6 C 0.4523(2) 0.9275(12) 0.6664(4) 0.0478(11) Uani 1 1 d . .
H6A H 0.4213 1.0147 0.7077 0.057 Uiso 1 1 calc R U
C7 C 0.44485(19) 0.7806(10) 0.5668(3) 0.0376(9) Uani 1 1 d . .
C8 C 0.39104(17) 0.7132(10) 0.5024(3) 0.0355(9) Uani 1 1 d . .
C9 C 0.3419(2) 0.5793(11) 0.5542(3) 0.0441(10) Uani 1 1 d . .
H9A H 0.3436 0.5330 0.6288 0.053 Uiso 1 1 calc R U
C10 C 0.2902(2) 0.5130(11) 0.4971(4) 0.0469(11) Uani 1 1 d . .
H10A H 0.2574 0.4244 0.5328 0.056 Uiso 1 1 calc R U
C11 C 0.28853(19) 0.5805(11) 0.3869(4) 0.0431(10) Uani 1 1 d . .
C12 C 0.33642(19) 0.7149(11) 0.3333(3) 0.0435(10) Uani 1 1 d . .
H12A H 0.3343 0.7605 0.2586 0.052 Uiso 1 1 calc R U
C13 C 0.38784(18) 0.7820(11) 0.3908(3) 0.0413(10) Uani 1 1 d . .
H13A H 0.4203 0.8734 0.3547 0.050 Uiso 1 1 calc R U

loop_
_atom_site_aniso_label
_atom_site_aniso_U_11
_atom_site_aniso_U_22
_atom_site_aniso_U_33
_atom_site_aniso_U_23
_atom_site_aniso_U_13
_atom_site_aniso_U_12
Br1 0.0537(3) 0.0616(3) 0.0913(4) -0.0009(4) -0.0226(3) -0.0129(2)
N1 0.0419(18) 0.0331(17) 0.0279(17) 0.0005(14) -0.0040(15) -0.0048(14)
N2 0.065(3) 0.053(2) 0.037(2) -0.0056(19) -0.010(2) -0.0036(19)
C1 0.047(3) 0.045(2) 0.036(2) -0.008(2) -0.004(2) 0.0004(18)
C2 0.048(3) 0.059(3) 0.052(3) -0.008(2) 0.002(2) 0.006(2)
C3 0.043(3) 0.052(3) 0.071(3) -0.001(3) -0.009(2) 0.003(2)
C4 0.053(3) 0.046(3) 0.052(3) 0.001(2) -0.018(2) -0.003(2)
C5 0.053(2) 0.035(2) 0.034(2) 0.0009(18) -0.011(2) -0.005(2)
C6 0.058(3) 0.051(3) 0.034(2) -0.002(2) 0.003(2) 0.002(2)
C7 0.044(2) 0.035(2) 0.034(2) 0.0044(18) 0.0042(17) -0.0027(18)
C8 0.038(2) 0.031(2) 0.037(2) 0.0005(17) 0.0041(17) -0.0015(16)
C9 0.051(3) 0.046(2) 0.035(2) 0.0032(19) 0.0094(19) -0.002(2)
C10 0.042(2) 0.050(3) 0.049(3) 0.007(2) 0.0102(19) -0.0072(19)
C11 0.037(2) 0.036(2) 0.057(3) -0.004(2) -0.0019(19) 0.0001(18)
C12 0.048(2) 0.043(2) 0.039(2) 0.0027(18) -0.0036(19) -0.0056(18)
C13 0.041(2) 0.044(2) 0.039(2) 0.0065(18) 0.0063(18) -0.0067(18)

loop_
_atom_type_symbol
_atom_type_description
_atom_type_scat_dispersion_real
_atom_type_scat_dispersion_imag
_atom_type_scat_source
C C 0.0033 0.0016 'International Tables Vol C Tables 4.2.6.8 and 6.1.1.4'
H H 0.0000 0.0000 'International Tables Vol C Tables 4.2.6.8 and 6.1.1.4'
Br Br -0.2901 2.4595 'International Tables Vol C Tables 4.2.6.8 and 6.1.1.4'
N N 0.0061 0.0033 'International Tables Vol C Tables 4.2.6.8 and 6.1.1.4'

loop_
_geom_angle_atom_site_label_1
_geom_angle_atom_site_label_2
_geom_angle_atom_site_label_3
_geom_angle
C7 N1 C1 132.4(3)
C7 N1 C5 106.6(3)
C1 N1 C5 121.0(4)
C5 N2 C6 104.7(4)
C2 C1 N1 119.1(4)
C2 C1 H1A 120.4
N1 C1 H1A 120.4
C1 C2 C3 121.4(5)
C1 C2 H2A 119.3
C3 C2 H2A 119.3
C4 C3 C2 119.7(5)
C4 C3 H3A 120.1
C2 C3 H3A 120.2
C3 C4 C5 120.5(4)
C3 C4 H4A 119.8
C5 C4 H4A 119.8
N2 C5 N1 110.8(4)
N2 C5 C4 130.9(4)
N1 C5 C4 118.3(4)
N2 C6 C7 113.2(4)
N2 C6 H6A 123.4
C7 C6 H6A 123.4
C6 C7 N1 104.7(4)
C6 C7 C8 131.2(4)
N1 C7 C8 124.1(3)
C9 C8 C13 118.7(4)
C9 C8 C7 119.3(4)
C13 C8 C7 122.0(4)
C8 C9 C10 121.4(4)
C8 C9 H9A 119.3
C10 C9 H9A 119.3
C11 C10 C9 118.6(4)
C11 C10 H10A 120.7
C9 C10 H10A 120.7
C10 C11 C12 121.4(4)
C10 C11 Br1 120.3(3)
C12 C11 Br1 118.2(3)
C11 C12 C13 119.7(4)
C11 C12 H12A 120.1
C13 C12 H12A 120.1
C12 C13 C8 120.2(4)
C12 C13 H13A 119.9
C8 C13 H13A 119.9

loop_
_geom_bond_atom_site_label_1
_geom_bond_atom_site_label_2
_geom_bond_distance
Br1 C11 1.901(5)
N1 C7 1.379(6)
N1 C1 1.382(6)
N1 C5 1.395(5)
N2 C5 1.328(6)
N2 C6 1.352(7)
C1 C2 1.336(7)
C1 H1A 0.9300
C2 C3 1.409(7)
C2 H2A 0.9300
C3 C4 1.345(7)
C3 H3A 0.9300
C4 C5 1.398(6)
C4 H4A 0.9300
C6 C7 1.357(7)
C6 H6A 0.9300
C7 C8 1.473(6)
C8 C9 1.385(6)
C8 C13 1.391(5)
C9 C10 1.385(7)
C9 H9A 0.9300
C10 C11 1.372(8)
C10 H10A 0.9300
C11 C12 1.373(6)
C12 C13 1.384(6)
C12 H12A 0.9300
C13 H13A 0.9300

loop_
_geom_torsion_atom_site_label_1
_geom_torsion_atom_site_label_2
_geom_torsion_atom_site_label_3
_geom_torsion_atom_site_label_4
_geom_torsion
C7 N1 C1 C2 -178.1(4)
C5 N1 C1 C2 -1.0(6)
N1 C1 C2 C3 -0.1(7)
C1 C2 C3 C4 0.7(8)
C2 C3 C4 C5 -0.2(8)
C6 N2 C5 N1 0.6(5)
C6 N2 C5 C4 -179.7(5)
C7 N1 C5 N2 -1.0(5)
C1 N1 C5 N2 -178.8(4)
C7 N1 C5 C4 179.2(4)
C1 N1 C5 C4 1.5(6)
C3 C4 C5 N2 179.5(5)
C3 C4 C5 N1 -0.8(7)
C5 N2 C6 C7 0.1(5)
N2 C6 C7 N1 -0.7(5)
N2 C6 C7 C8 178.2(4)
C1 N1 C7 C6 178.4(4)
C5 N1 C7 C6 1.0(4)
C1 N1 C7 C8 -0.6(7)
C5 N1 C7 C8 -178.0(4)
C6 C7 C8 C9 -44.8(7)
N1 C7 C8 C9 133.9(4)
C6 C7 C8 C13 134.8(5)
N1 C7 C8 C13 -46.6(6)
C13 C8 C9 C10 0.1(6)
C7 C8 C9 C10 179.7(4)
C8 C9 C10 C11 0.4(7)
C9 C10 C11 C12 -0.8(7)
C9 C10 C11 Br1 176.7(3)
C10 C11 C12 C13 0.5(7)
Br1 C11 C12 C13 -177.0(3)
C11 C12 C13 C8 0.1(7)
C9 C8 C13 C12 -0.4(6)
C7 C8 C13 C12 180.0(4)
